data_2016737
loop_
_publ_author_name
'Jagadish, Bhumasamudram'
'Carducci, Michael D.'
'Dawson, Alice'
'Nichol, Gary S.'
'Mash, Eugene A.'

_publ_section_title
;(<i>S</i>,<i>S</i>)-4''-Cyano-7,7''-dimethoxy-3',6'-dioxodispiro[indane-2,2'-piperazine-5',2''-indane]-4-carboxamide
 methanol solvate: interrupting the amide-to-amide hydrogen-bonded tape
;
_journal_coeditor_code SK3252
_journal_issue 8
_journal_name_full 'Acta Crystallographica Section C'
_journal_page_first o431
_journal_page_last o433
_journal_paper_doi 10.1107/S010827010802057X
_journal_volume 64
_journal_year 2008
_chemical_formula_iupac 'C24 H22 N4 O5 , C H4 O'
_chemical_formula_moiety 'C24 H22 N4 O5 , C H4 O'
_chemical_formula_sum 'C25 H26 N4 O6'
_chemical_formula_weight 478.50
_chemical_melting_point 230
_chemical_name_systematic
;
4''-cyano-7,7''-dimethoxy-3',6'-dioxodispiro[indane-2,2'-piperazine-
5',2''-indane]-4-carboxamide methanol solvate
;
_space_group_IT_number 19
_symmetry_cell_setting orthorhombic
_symmetry_space_group_name_Hall 'P 2ac 2ab'
_symmetry_space_group_name_H-M 'P 21 21 21'
_atom_sites_solution_hydrogens difmap
_atom_sites_solution_primary direct
_atom_sites_solution_secondary difmap
_audit_creation_method SHELXL97
_cell_angle_alpha 90.00
_cell_angle_beta 90.00
_cell_angle_gamma 90.00
_cell_formula_units_Z 4
_cell_length_a 9.6409(7)
_cell_length_b 10.4629(8)
_cell_length_c 25.5588(19)
_cell_measurement_reflns_used 4713
_cell_measurement_temperature 170(2)
_cell_measurement_theta_max 25.10
_cell_measurement_theta_min 2.25
_cell_volume 2578.2(3)
_computing_cell_refinement 'SAINT (Bruker, 2007)'
_computing_data_collection 'SMART (Bruker, 2007)'
_computing_data_reduction 'SAINT (Bruker, 2007)'
_computing_molecular_graphics
;
ORTEP-3 for Windows (Farrugia, 1997) and Mercury (Version 2.0; Macrae
<i>et al.</i>,  2006)
;
_computing_publication_material
;
SHELXTL (Sheldrick, 2008), publCIF (Westrip, 2008) and local
programs
;
_computing_structure_refinement 'SHELXTL (Sheldrick, 2008)'
_computing_structure_solution 'SHELXTL (Sheldrick, 2008)'
_diffrn_ambient_temperature 170(2)
_diffrn_measured_fraction_theta_full 0.950
_diffrn_measured_fraction_theta_max 0.950
_diffrn_measurement_device_type 'Bruker SMART 1000 CCD diffractometer'
_diffrn_measurement_method 'thin-slice \w scans'
_diffrn_radiation_monochromator graphite
_diffrn_radiation_source 'sealed tube'
_diffrn_radiation_type MoK\a
_diffrn_radiation_wavelength 0.71073
_diffrn_reflns_av_R_equivalents 0.0532
_diffrn_reflns_av_sigmaI/netI 0.0387
_diffrn_reflns_limit_h_max 11
_diffrn_reflns_limit_h_min -11
_diffrn_reflns_limit_k_max 13
_diffrn_reflns_limit_k_min -12
_diffrn_reflns_limit_l_max 30
_diffrn_reflns_limit_l_min -29
_diffrn_reflns_number 20487
_diffrn_reflns_theta_full 26.31
_diffrn_reflns_theta_max 26.31
_diffrn_reflns_theta_min 1.59
_exptl_absorpt_coefficient_mu 0.090
_exptl_absorpt_correction_T_max 0.9915
_exptl_absorpt_correction_T_min 0.9617
_exptl_absorpt_correction_type multi-scan
_exptl_absorpt_process_details '(SADABS; Sheldrick, 1996)'
_exptl_crystal_colour colourless
_exptl_crystal_density_diffrn 1.233
_exptl_crystal_density_method 'not measured'
_exptl_crystal_description block
_exptl_crystal_F_000 1008
_exptl_crystal_size_max 0.44
_exptl_crystal_size_mid 0.19
_exptl_crystal_size_min 0.10
_refine_diff_density_max 0.119
_refine_diff_density_min -0.155
_refine_ls_extinction_method none
_refine_ls_goodness_of_fit_ref 0.976
_refine_ls_hydrogen_treatment mixed
_refine_ls_matrix_type full
_refine_ls_number_parameters 317
_refine_ls_number_reflns 2821
_refine_ls_number_restraints 0
_refine_ls_restrained_S_all 0.976
_refine_ls_R_factor_all 0.0416
_refine_ls_R_factor_gt 0.0292
_refine_ls_shift/su_max 0.000
_refine_ls_shift/su_mean 0.000
_refine_ls_structure_factor_coef Fsqd
_refine_ls_weighting_details 'calc w = 1/[\s^2^(Fo^2^)+(0.0341P)^2^] where P=(Fo^2^+2Fc^2^)/3'
_refine_ls_weighting_scheme calc
_refine_ls_wR_factor_gt 0.0652
_refine_ls_wR_factor_ref 0.0680
_reflns_number_gt 2290
_reflns_number_total 2821
_reflns_threshold_expression I>2\s(I)
_cod_data_source_file sk3252.cif
_cod_data_source_block I
_cod_database_code 2016737
_cod_database_fobs_code 2016737

loop_
_symmetry_equiv_pos_as_xyz
'x, y, z'
'-x+1/2, -y, z+1/2'
'-x, y+1/2, -z+1/2'
'x+1/2, -y+1/2, -z'

loop_
_atom_site_type_symbol
_atom_site_label
_atom_site_fract_x
_atom_site_fract_y
_atom_site_fract_z
_atom_site_U_iso_or_equiv
_atom_site_adp_type
_atom_site_calc_flag
_atom_site_refinement_flags
_atom_site_occupancy
O O1 0.89973(14) -0.11162(12) 0.22062(5) 0.0309(3) Uani d . 1
O O2 0.97357(15) 0.34853(12) 0.13658(5) 0.0359(4) Uani d . 1
O O3 0.53507(14) 0.26430(15) 0.31939(6) 0.0482(4) Uani d . 1
O O4 1.13837(14) 0.30198(13) 0.41850(5) 0.0367(4) Uani d . 1
O O5 0.46687(14) 0.12011(15) 0.05317(6) 0.0465(4) Uani d . 1
N N1 0.88631(16) 0.01722(15) 0.15032(6) 0.0252(4) Uani d . 1
N N2 0.94574(17) 0.22640(15) 0.20877(6) 0.0274(4) Uani d . 1
N N3 1.1482(2) 0.09850(17) 0.38956(7) 0.0325(4) Uani d . 1
N N4 1.0860(2) 0.0011(2) -0.05770(8) 0.0631(6) Uani d . 1
C C1 0.89550(18) -0.00246(18) 0.20159(7) 0.0242(4) Uani d . 1
C C2 0.89295(19) 0.11447(17) 0.23639(7) 0.0245(4) Uani d . 1
C C3 0.9373(2) 0.24793(18) 0.15746(7) 0.0262(4) Uani d . 1
C C4 0.87583(19) 0.14115(17) 0.12414(7) 0.0244(4) Uani d . 1
C C5 0.7415(2) 0.1374(2) 0.25591(7) 0.0312(5) Uani d . 1
H H5A 0.6921 0.1985 0.2329 0.037 Uiso calc R 1
H H5B 0.6887 0.0564 0.2573 0.037 Uiso calc R 1
C C6 0.76166(19) 0.19199(18) 0.30973(7) 0.0272(5) Uani d . 1
C C7 0.6648(2) 0.2544(2) 0.34026(8) 0.0362(5) Uani d . 1
C C8 0.7045(2) 0.3022(2) 0.38899(9) 0.0403(6) Uani d . 1
H H8 0.6390 0.3446 0.4107 0.048 Uiso calc R 1
C C9 0.8407(2) 0.28719(19) 0.40548(8) 0.0352(5) Uani d . 1
H H9 0.8681 0.3230 0.4380 0.042 Uiso calc R 1
C C10 0.9382(2) 0.22141(18) 0.37589(7) 0.0270(4) Uani d . 1
C C11 0.89601(19) 0.17274(17) 0.32731(7) 0.0246(4) Uani d . 1
C C12 0.97792(19) 0.09878(18) 0.28693(7) 0.0260(4) Uani d . 1
H H12A 0.9857 0.0076 0.2968 0.031 Uiso calc R 1
H H12B 1.0722 0.1348 0.2828 0.031 Uiso calc R 1
C C13 0.4300(2) 0.3253(3) 0.34984(11) 0.0683(8) Uani d . 1
H H13A 0.4188 0.2797 0.3831 0.102 Uiso calc R 1
H H13B 0.3421 0.3240 0.3306 0.102 Uiso calc R 1
H H13C 0.4570 0.4140 0.3568 0.102 Uiso calc R 1
C C14 1.0822(2) 0.21062(18) 0.39654(7) 0.0286(5) Uani d . 1
C C15 0.7229(2) 0.17237(19) 0.10969(8) 0.0296(5) Uani d . 1
H H15A 0.6576 0.1311 0.1343 0.036 Uiso calc R 1
H H15B 0.7063 0.2657 0.1097 0.036 Uiso calc R 1
C C16 0.70837(19) 0.11786(19) 0.05570(7) 0.0271(4) Uani d . 1
C C17 0.5870(2) 0.09455(19) 0.02774(8) 0.0325(5) Uani d . 1
C C18 0.5966(2) 0.0473(2) -0.02330(8) 0.0405(6) Uani d . 1
H H18 0.5147 0.0306 -0.0428 0.049 Uiso calc R 1
C C19 0.7250(2) 0.0252(2) -0.04525(9) 0.0419(6) Uani d . 1
H H19 0.7304 -0.0062 -0.0801 0.050 Uiso calc R 1
C C20 0.8455(2) 0.0474(2) -0.01787(8) 0.0330(5) Uani d . 1
C C21 0.8355(2) 0.09439(18) 0.03381(7) 0.0269(4) Uani d . 1
C C22 0.95004(19) 0.12899(18) 0.07056(7) 0.0261(4) Uani d . 1
H H22A 0.9939 0.2108 0.0603 0.031 Uiso calc R 1
H H22B 1.0218 0.0614 0.0715 0.031 Uiso calc R 1
C C23 0.3392(2) 0.0933(3) 0.02583(10) 0.0592(7) Uani d . 1
H H23A 0.3349 0.1447 -0.0062 0.089 Uiso calc R 1
H H23B 0.2603 0.1146 0.0484 0.089 Uiso calc R 1
H H23C 0.3356 0.0024 0.0167 0.089 Uiso calc R 1
C C24 0.9809(3) 0.0211(2) -0.04037(9) 0.0426(6) Uani d . 1
H H2N 0.991(2) 0.290(2) 0.2276(8) 0.043(6) Uiso d . 1
H H1N 0.886(2) -0.054(2) 0.1278(7) 0.037(6) Uiso d . 1
H H3A 1.101(2) 0.029(2) 0.3778(8) 0.042(7) Uiso d . 1
H H3B 1.238(3) 0.093(2) 0.4035(9) 0.059(7) Uiso d . 1

loop_
_atom_site_aniso_label
_atom_site_aniso_U_11
_atom_site_aniso_U_22
_atom_site_aniso_U_33
_atom_site_aniso_U_12
_atom_site_aniso_U_13
_atom_site_aniso_U_23
O1 0.0419(8) 0.0209(8) 0.0298(8) 0.0012(6) -0.0042(6) 0.0034(6)
O2 0.0574(9) 0.0211(8) 0.0291(8) -0.0059(7) -0.0012(7) 0.0012(6)
O3 0.0301(8) 0.0599(11) 0.0545(10) 0.0128(7) 0.0018(7) -0.0150(8)
O4 0.0486(9) 0.0272(8) 0.0342(8) -0.0058(7) -0.0111(7) -0.0022(7)
O5 0.0265(8) 0.0573(11) 0.0556(10) -0.0009(8) -0.0053(7) 0.0041(9)
N1 0.0343(10) 0.0191(9) 0.0223(10) -0.0004(7) -0.0023(8) -0.0017(7)
N2 0.0393(10) 0.0208(9) 0.0223(9) -0.0038(8) -0.0058(8) 0.0007(7)
N3 0.0361(11) 0.0258(10) 0.0356(10) 0.0013(9) -0.0085(9) -0.0011(8)
N4 0.0549(14) 0.0825(16) 0.0521(14) 0.0085(13) 0.0102(12) -0.0192(12)
C1 0.0235(10) 0.0238(11) 0.0254(11) -0.0016(9) -0.0010(9) 0.0016(9)
C2 0.0298(10) 0.0199(10) 0.0237(10) 0.0022(9) -0.0004(8) -0.0002(8)
C3 0.0313(11) 0.0224(11) 0.0250(11) 0.0041(9) -0.0024(9) -0.0023(9)
C4 0.0299(11) 0.0196(10) 0.0237(10) 0.0002(8) -0.0032(8) 0.0004(8)
C5 0.0305(11) 0.0311(11) 0.0319(12) 0.0016(9) -0.0036(9) -0.0008(9)
C6 0.0288(11) 0.0267(11) 0.0262(11) 0.0032(9) 0.0008(8) 0.0001(9)
C7 0.0328(12) 0.0335(13) 0.0424(14) 0.0043(10) 0.0033(10) -0.0034(10)
C8 0.0366(12) 0.0424(13) 0.0420(14) 0.0043(10) 0.0100(11) -0.0128(11)
C9 0.0467(13) 0.0305(12) 0.0283(12) -0.0022(10) 0.0026(10) -0.0064(9)
C10 0.0363(11) 0.0212(10) 0.0236(11) -0.0028(9) 0.0021(9) 0.0018(8)
C11 0.0316(10) 0.0183(10) 0.0237(10) -0.0022(8) 0.0029(9) 0.0029(8)
C12 0.0293(10) 0.0229(11) 0.0259(11) 0.0016(8) -0.0022(8) 0.0006(9)
C13 0.0341(14) 0.078(2) 0.093(2) 0.0202(13) 0.0087(14) -0.0248(17)
C14 0.0431(12) 0.0236(11) 0.0191(10) -0.0044(10) 0.0012(9) 0.0033(9)
C15 0.0292(11) 0.0287(11) 0.0310(12) 0.0021(9) -0.0007(9) 0.0038(9)
C16 0.0318(11) 0.0235(11) 0.0259(11) 0.0005(9) -0.0038(9) 0.0045(9)
C17 0.0282(11) 0.0297(12) 0.0395(12) -0.0008(9) -0.0041(10) 0.0071(10)
C18 0.0436(14) 0.0402(13) 0.0376(14) -0.0046(11) -0.0165(11) -0.0010(10)
C19 0.0568(15) 0.0417(14) 0.0272(13) -0.0057(11) -0.0107(11) -0.0055(10)
C20 0.0407(12) 0.0308(12) 0.0274(12) -0.0015(10) -0.0017(10) -0.0037(9)
C21 0.0322(11) 0.0223(11) 0.0261(11) -0.0008(9) -0.0020(9) 0.0034(9)
C22 0.0290(10) 0.0264(11) 0.0228(10) 0.0003(9) -0.0008(8) -0.0003(9)
C23 0.0272(12) 0.0672(18) 0.0833(19) -0.0084(12) -0.0196(13) 0.0235(15)
C24 0.0534(15) 0.0461(15) 0.0281(13) 0.0006(12) -0.0027(11) -0.0103(11)

loop_
_atom_type_symbol
_atom_type_description
_atom_type_scat_dispersion_real
_atom_type_scat_dispersion_imag
_atom_type_scat_source
C C 0.0033 0.0016 'International Tables Vol C Tables 4.2.6.8 and 6.1.1.4'
H H 0.0000 0.0000 'International Tables Vol C Tables 4.2.6.8 and 6.1.1.4'
N N 0.0061 0.0033 'International Tables Vol C Tables 4.2.6.8 and 6.1.1.4'
O O 0.0106 0.0060 'International Tables Vol C Tables 4.2.6.8 and 6.1.1.4'

loop_
_geom_angle_atom_site_label_1
_geom_angle_atom_site_label_2
_geom_angle_atom_site_label_3
_geom_angle
C7 O3 C13 118.11(17)
C17 O5 C23 117.31(17)
C1 N1 C4 126.36(16)
C1 N1 H1N 118.8(12)
C4 N1 H1N 114.9(12)
C2 N2 C3 126.18(17)
C2 N2 H2N 119.1(13)
C3 N2 H2N 114.7(13)
C14 N3 H3A 120.6(13)
C14 N3 H3B 116.3(14)
H3A N3 H3B 122(2)
O1 C1 N1 122.04(18)
O1 C1 C2 120.93(16)
N1 C1 C2 116.94(17)
N2 C2 C1 111.04(15)
N2 C2 C5 110.92(15)
N2 C2 C12 107.83(15)
C1 C2 C5 109.13(15)
C1 C2 C12 113.50(15)
C5 C2 C12 104.24(14)
O2 C3 N2 123.62(18)
O2 C3 C4 119.66(16)
N2 C3 C4 116.70(17)
N1 C4 C3 111.55(14)
N1 C4 C15 111.12(15)
N1 C4 C22 107.42(15)
C3 C4 C15 110.33(15)
C3 C4 C22 111.97(15)
C15 C4 C22 104.19(14)
C2 C5 H5A 111.1
C2 C5 H5B 111.1
C2 C5 C6 103.32(14)
H5A C5 H5B 109.1
H5A C5 C6 111.1
H5B C5 C6 111.1
C5 C6 C7 127.57(17)
C5 C6 C11 111.26(16)
C7 C6 C11 121.17(18)
O3 C7 C6 115.78(18)
O3 C7 C8 125.01(18)
C6 C7 C8 119.21(19)
C7 C8 H8 120.3
C7 C8 C9 119.35(19)
H8 C8 C9 120.3
C8 C9 H9 119.0
C8 C9 C10 122.06(19)
H9 C9 C10 119.0
C9 C10 C11 117.77(18)
C9 C10 C14 118.38(17)
C11 C10 C14 123.81(17)
C6 C11 C10 120.36(17)
C6 C11 C12 109.94(16)
C10 C11 C12 129.69(17)
C2 C12 C11 103.91(14)
C2 C12 H12A 111.0
C2 C12 H12B 111.0
C11 C12 H12A 111.0
C11 C12 H12B 111.0
H12A C12 H12B 109.0
O3 C13 H13A 109.5
O3 C13 H13B 109.5
O3 C13 H13C 109.5
H13A C13 H13B 109.5
H13A C13 H13C 109.5
H13B C13 H13C 109.5
O4 C14 N3 121.91(19)
O4 C14 C10 120.76(18)
N3 C14 C10 117.33(18)
C4 C15 H15A 111.1
C4 C15 H15B 111.1
C4 C15 C16 103.13(15)
H15A C15 H15B 109.1
H15A C15 C16 111.1
H15B C15 C16 111.1
C15 C16 C17 128.11(17)
C15 C16 C21 111.13(16)
C17 C16 C21 120.73(18)
O5 C17 C16 115.95(17)
O5 C17 C18 125.02(19)
C16 C17 C18 119.03(19)
C17 C18 H18 120.1
C17 C18 C19 119.9(2)
H18 C18 C19 120.1
C18 C19 H19 119.2
C18 C19 C20 121.5(2)
H19 C19 C20 119.2
C19 C20 C21 118.5(2)
C19 C20 C24 121.69(19)
C21 C20 C24 119.84(18)
C16 C21 C20 120.38(17)
C16 C21 C22 111.17(16)
C20 C21 C22 128.42(18)
C4 C22 C21 103.54(15)
C4 C22 H22A 111.1
C4 C22 H22B 111.1
C21 C22 H22A 111.1
C21 C22 H22B 111.1
H22A C22 H22B 109.0
O5 C23 H23A 109.5
O5 C23 H23B 109.5
O5 C23 H23C 109.5
H23A C23 H23B 109.5
H23A C23 H23C 109.5
H23B C23 H23C 109.5
N4 C24 C20 179.8(3)

loop_
_geom_bond_atom_site_label_1
_geom_bond_atom_site_label_2
_geom_bond_distance
O1 C1 1.242(2)
O2 C3 1.231(2)
O3 C7 1.364(2)
O3 C13 1.428(2)
O4 C14 1.233(2)
O5 C17 1.355(2)
O5 C23 1.443(3)
N1 C1 1.330(2)
N1 C4 1.463(2)
N1 H1N 0.94(2)
N2 C2 1.459(2)
N2 C3 1.333(2)
N2 H2N 0.93(2)
N3 C14 1.346(3)
N3 H3A 0.91(2)
N3 H3B 0.94(2)
N4 C24 1.125(3)
C1 C2 1.513(2)
C2 C5 1.562(3)
C2 C12 1.538(2)
C3 C4 1.525(2)
C4 C15 1.555(3)
C4 C22 1.550(2)
C5 H5A 0.9900
C5 H5B 0.9900
C5 C6 1.502(3)
C6 C7 1.381(3)
C6 C11 1.386(3)
C7 C8 1.396(3)
C8 H8 0.9500
C8 C9 1.388(3)
C9 H9 0.9500
C9 C10 1.389(3)
C10 C11 1.402(2)
C10 C14 1.490(3)
C11 C12 1.513(2)
C12 H12A 0.9900
C12 H12B 0.9900
C13 H13A 0.9800
C13 H13B 0.9800
C13 H13C 0.9800
C15 H15A 0.9900
C15 H15B 0.9900
C15 C16 1.500(3)
C16 C17 1.393(3)
C16 C21 1.370(3)
C17 C18 1.398(3)
C18 H18 0.9500
C18 C19 1.379(3)
C19 H19 0.9500
C19 C20 1.376(3)
C20 C21 1.413(3)
C20 C24 1.452(3)
C21 C22 1.494(2)
C22 H22A 0.9900
C22 H22B 0.9900
C23 H23A 0.9800
C23 H23B 0.9800
C23 H23C 0.9800

loop_
_geom_hbond_atom_site_label_D
_geom_hbond_atom_site_label_H
_geom_hbond_atom_site_label_A
_geom_hbond_site_symmetry_A
_geom_hbond_distance_DH
_geom_hbond_distance_HA
_geom_hbond_distance_DA
_geom_hbond_angle_DHA
_geom_hbond_publ_flag
N2 H2N O1 3_755 0.93(2) 1.98(2) 2.889(2) 165.7(19) y
N1 H1N O4 3_745 0.94(2) 1.93(2) 2.867(2) 173.6(18) y
N3 H3A O2 3_745 0.91(2) 2.05(2) 2.944(2) 166.3(19) y
N3 H3B N4 2_755 0.94(2) 2.19(2) 3.078(3) 156(2) y
C12 H12B O1 3_755 0.99 2.67 3.257(2) 118.4 n
C12 H12A O2 3_745 0.99 2.41 3.301(2) 149.1 n

loop_
_geom_torsion_atom_site_label_1
_geom_torsion_atom_site_label_2
_geom_torsion_atom_site_label_3
_geom_torsion_atom_site_label_4
_geom_torsion
C4 N1 C1 O1 177.72(17)
C4 N1 C1 C2 0.9(3)
C3 N2 C2 C1 30.0(3)
C3 N2 C2 C5 -91.6(2)
C3 N2 C2 C12 154.89(18)
O1 C1 C2 N2 156.03(16)
O1 C1 C2 C5 -81.4(2)
O1 C1 C2 C12 34.4(2)
N1 C1 C2 N2 -27.1(2)
N1 C1 C2 C5 95.47(19)
N1 C1 C2 C12 -148.77(16)
C2 N2 C3 O2 173.95(17)
C2 N2 C3 C4 -4.6(3)
C1 N1 C4 C3 24.7(3)
C1 N1 C4 C15 -98.9(2)
C1 N1 C4 C22 147.73(18)
O2 C3 C4 N1 159.11(17)
O2 C3 C4 C15 -76.9(2)
O2 C3 C4 C22 38.7(2)
N2 C3 C4 N1 -22.2(2)
N2 C3 C4 C15 101.77(19)
N2 C3 C4 C22 -142.68(17)
N2 C2 C5 C6 -90.68(18)
C1 C2 C5 C6 146.67(16)
C12 C2 C5 C6 25.12(19)
C2 C5 C6 C7 165.03(19)
C2 C5 C6 C11 -14.9(2)
C13 O3 C7 C6 178.5(2)
C13 O3 C7 C8 -1.6(3)
C5 C6 C7 O3 1.9(3)
C5 C6 C7 C8 -178.0(2)
C11 C6 C7 O3 -178.16(18)
C11 C6 C7 C8 2.0(3)
O3 C7 C8 C9 -179.2(2)
C6 C7 C8 C9 0.7(3)
C7 C8 C9 C10 -2.6(3)
C8 C9 C10 C11 1.8(3)
C8 C9 C10 C14 179.67(19)
C5 C6 C11 C10 177.23(17)
C5 C6 C11 C12 -1.8(2)
C7 C6 C11 C10 -2.7(3)
C7 C6 C11 C12 178.23(17)
C9 C10 C11 C6 0.8(3)
C9 C10 C11 C12 179.64(18)
C14 C10 C11 C6 -176.88(18)
C14 C10 C11 C12 1.9(3)
C6 C11 C12 C2 18.1(2)
C10 C11 C12 C2 -160.86(18)
N2 C2 C12 C11 91.74(16)
C1 C2 C12 C11 -144.82(15)
C5 C2 C12 C11 -26.21(18)
C9 C10 C14 O4 -40.1(3)
C9 C10 C14 N3 140.75(19)
C11 C10 C14 O4 137.56(19)
C11 C10 C14 N3 -41.5(3)
N1 C4 C15 C16 -90.53(17)
C3 C4 C15 C16 145.21(15)
C22 C4 C15 C16 24.86(19)
C4 C15 C16 C17 165.47(19)
C4 C15 C16 C21 -16.4(2)
C23 O5 C17 C16 -178.17(19)
C23 O5 C17 C18 1.7(3)
C15 C16 C17 O5 -2.5(3)
C15 C16 C17 C18 177.59(19)
C21 C16 C17 O5 179.52(18)
C21 C16 C17 C18 -0.4(3)
O5 C17 C18 C19 179.8(2)
C16 C17 C18 C19 -0.3(3)
C17 C18 C19 C20 0.6(3)
C18 C19 C20 C21 -0.2(3)
C18 C19 C20 C24 178.4(2)
C15 C16 C21 C20 -177.53(18)
C15 C16 C21 C22 0.6(2)
C17 C16 C21 C20 0.7(3)
C17 C16 C21 C22 178.84(18)
C19 C20 C21 C16 -0.5(3)
C19 C20 C21 C22 -178.20(19)
C24 C20 C21 C16 -179.08(19)
C24 C20 C21 C22 3.2(3)
C16 C21 C22 C4 15.6(2)
C20 C21 C22 C4 -166.5(2)
N1 C4 C22 C21 93.32(16)
C3 C4 C22 C21 -143.88(15)
C15 C4 C22 C21 -24.64(18)
C19 C20 C24 N4 15E1(10)
C21 C20 C24 N4 -4E1(9)

loop_
_cod_related_entry_id
_cod_related_entry_database
_cod_related_entry_code
1 ChemSpider 24726265
